data_7039098
loop_
_publ_author_name
'Hartmann, Nathaniel J.'
'Wu, Guang'
'Hayton, Trevor W.'

_publ_section_title
;
 Activation of CS2 by a &quot;masked&quot; terminal nickel sulfide.
;
_journal_issue 37
_journal_name_full 'Dalton transactions (Cambridge, England : 2003)'
_journal_page_first 14508
_journal_page_last 14510
_journal_paper_doi 10.1039/c6dt00885b
_journal_volume 45
_journal_year 2016
_chemical_formula_moiety 'C36 H53 N2 Ni S3, C12 H24 K O6, C7 H8'
_chemical_formula_sum 'C55 H85 K N2 Ni O6 S3'
_chemical_formula_weight 1064.23
_chemical_name_systematic
'(trithiocarbonate-\k2-S,S)- (N,N'-bis(2,6-di-isopropylphenyl)-2,2,6,6-tetramethylheptane-3,5-di-iminato)-(1,4,7,10,13,16-hexaoxacyclooctadecane)-nickel(II)-potassium'
_space_group_crystal_system monoclinic
_space_group_IT_number 14
_space_group_name_Hall '-P 2ybc'
_space_group_name_H-M_alt 'P 1 21/c 1'
_symmetry_space_group_name_Hall '-P 2ybc'
_symmetry_space_group_name_H-M 'P 1 21/c 1'
_atom_sites_solution_hydrogens geom
_audit_creation_date 2016-03-21
_audit_creation_method
;
Olex2 1.2-dev
(compiled 2016.03.03 svn.r3266 for OlexSys, GUI svn.r3563)
;
_audit_update_record
;
2016-04-07 deposited with the CCDC.
2016-04-26 downloaded from the CCDC.
;
_cell_angle_alpha 90
_cell_angle_beta 96.149(6)
_cell_angle_gamma 90
_cell_formula_units_Z 4
_cell_length_a 17.647(2)
_cell_length_b 17.840(2)
_cell_length_c 18.241(2)
_cell_measurement_reflns_used 181
_cell_measurement_temperature 100(2)
_cell_measurement_theta_max 24
_cell_measurement_theta_min 21.5
_cell_volume 5709.6(11)
_computing_data_collection 'BRUKER APEXII v2014.11-0'
_computing_molecular_graphics 'Olex2 (Dolomanov et al., 2009)'
_computing_publication_material 'Olex2 (Dolomanov et al., 2009)'
_computing_structure_refinement 'ShelXL (Sheldrick, 2015)'
_diffrn_ambient_temperature 99.97
_diffrn_measured_fraction_theta_full 0.998
_diffrn_measured_fraction_theta_max 0.996
_diffrn_measurement_device_type 'Bruker Kappa Apex II'
_diffrn_measurement_method 'Omega scan'
_diffrn_radiation_type MoK\a
_diffrn_radiation_wavelength 0.71073
_diffrn_reflns_av_R_equivalents 0.1186
_diffrn_reflns_av_unetI/netI 0.1234
_diffrn_reflns_Laue_measured_fraction_full 0.998
_diffrn_reflns_Laue_measured_fraction_max 0.996
_diffrn_reflns_limit_h_max 22
_diffrn_reflns_limit_h_min -21
_diffrn_reflns_limit_k_max 18
_diffrn_reflns_limit_k_min -22
_diffrn_reflns_limit_l_max 22
_diffrn_reflns_limit_l_min -22
_diffrn_reflns_number 35379
_diffrn_reflns_point_group_measured_fraction_full 0.998
_diffrn_reflns_point_group_measured_fraction_max 0.996
_diffrn_reflns_theta_full 25.242
_diffrn_reflns_theta_max 26.408
_diffrn_reflns_theta_min 1.161
_exptl_absorpt_coefficient_mu 0.570
_exptl_absorpt_correction_T_max 0.7454
_exptl_absorpt_correction_T_min 0.6471
_exptl_absorpt_correction_type multi-scan
_exptl_absorpt_process_details sadabs
_exptl_crystal_colour Orange
_exptl_crystal_density_diffrn 1.238
_exptl_crystal_description Plate
_exptl_crystal_F_000 2288
_exptl_crystal_size_max 0.3
_exptl_crystal_size_mid 0.25
_exptl_crystal_size_min 0.1
_refine_diff_density_max 0.630
_refine_diff_density_min -0.485
_refine_diff_density_rms 0.074
_refine_ls_extinction_method none
_refine_ls_goodness_of_fit_ref 1.007
_refine_ls_hydrogen_treatment constr
_refine_ls_matrix_type full
_refine_ls_number_parameters 791
_refine_ls_number_reflns 11684
_refine_ls_number_restraints 558
_refine_ls_restrained_S_all 1.052
_refine_ls_R_factor_all 0.1378
_refine_ls_R_factor_gt 0.0629
_refine_ls_shift/su_max 0.001
_refine_ls_shift/su_mean 0.000
_refine_ls_structure_factor_coef Fsqd
_refine_ls_weighting_details 'w=1/[\s^2^(Fo^2^)+(0.0441P)^2^+2.5896P] where P=(Fo^2^+2Fc^2^)/3'
_refine_ls_weighting_scheme calc
_refine_ls_wR_factor_gt 0.1118
_refine_ls_wR_factor_ref 0.1359
_reflns_Friedel_coverage 0.000
_reflns_number_gt 6494
_reflns_number_total 11684
_reflns_threshold_expression 'I > 2\s(I)'
_cod_data_source_file c6dt00885b2.cif
_cod_data_source_block nh_3_138_0m
_cod_depositor_comments 'Adding full bibliography for 7039098--7039099.cif.'
_cod_original_cell_volume 5709.8(12)
_cod_database_code 7039098
_shelx_space_group_comment
;
The symmetry employed for this shelxl refinement is uniquely defined
by the following loop, which should always be used as a source of
symmetry information in preference to the above space-group names.
They are only intended as comments.
;
_olex2_refinement_description
;
1. Fixed Uiso
 At 1.2 times of:
  All C(H) groups, All C(H,H) groups
 At 1.5 times of:
  All C(H,H,H) groups
2. Restrained distances
 O6B-C12B \\sim O6B-C11B \\sim O5-C10 \\sim O5-C9 \\sim O5B-C10B \\sim O5B-C9B
\\sim O3-C8 \\sim O3-C7 ~
 O3B-C8B \\sim O3B-C7B \\sim O2-C6 \\sim O2-C5 \\sim O2B-C6B \\sim O2B-C5B
\\sim O1-C4 \\sim O1-C3 \\sim O1B-
 C4B \\sim O1B-C3B \\sim O4-C2 \\sim O4-C13 \\sim O4B-C2B \\sim O4B-C13B \\sim
O6-C12 \\sim O6-C11
 with sigma of 0.02
 C11-C10 \\sim C11B-C10B \\sim C9-C8 \\sim C9B-C8B \\sim C7-C6 \\sim C7B-C6B
\\sim C5-C4 \\sim C5B-C4B ~
 C3-C2 \\sim C3B-C2B \\sim C13-C12 \\sim C13B-C12B
 with sigma of 0.02
3. Rigid body (RIGU) restrains
 O5, C2, C3, O4, O1, C13, C4, C12, O2, O3, O6, C5, C6, C7, C8, C9, C10, C11
 with sigma for 1-2 distances of 0.001 and sigma for 1-3 distances of 0.001
 O5B, C2B, C3B, O4B, O1B, C13B, C4B, C12B, O6B, O2B, O3B, C5B, C11B, C9B, C10B,
  C6B, C7B, C8B
 with sigma for 1-2 distances of 0.001 and sigma for 1-3 distances of 0.001
4. Others
 Sof(C2B)=Sof(H2BA)=Sof(H2BB)=Sof(C3B)=Sof(H3BA)=Sof(H3BB)=Sof(C4B)=Sof(H4BA)=
 Sof(H4BB)=Sof(C5B)=Sof(H5BA)=Sof(H5BB)=Sof(C6B)=Sof(H6BA)=Sof(H6BB)=Sof(C7B)=
 Sof(H7BA)=Sof(H7BB)=Sof(C8B)=Sof(H8BA)=Sof(H8BB)=Sof(C9B)=Sof(H9BA)=Sof(H9BB)=
 Sof(C10B)=Sof(H10C)=Sof(H10D)=Sof(C11B)=Sof(H11I)=Sof(H11J)=Sof(C12B)=
 Sof(H12C)=Sof(H12D)=Sof(C13B)=Sof(H13C)=Sof(H13D)=Sof(O1B)=Sof(O2B)=Sof(O3B)=
 Sof(O4B)=Sof(O5B)=Sof(O6B)=1-FVAR(1)
 Sof(C2)=Sof(H2A)=Sof(H2B)=Sof(C3)=Sof(H3A)=Sof(H3B)=Sof(C4)=Sof(H4A)=Sof(H4B)=
 Sof(C5)=Sof(H5A)=Sof(H5B)=Sof(C6)=Sof(H6A)=Sof(H6B)=Sof(C7)=Sof(H7A)=Sof(H7B)=
 Sof(C8)=Sof(H8A)=Sof(H8B)=Sof(C9)=Sof(H9A)=Sof(H9B)=Sof(C10)=Sof(H10A)=
 Sof(H10B)=Sof(C11)=Sof(H11G)=Sof(H11H)=Sof(C12)=Sof(H12A)=Sof(H12B)=Sof(C13)=
 Sof(H13A)=Sof(H13B)=Sof(O1)=Sof(O2)=Sof(O3)=Sof(O4)=Sof(O5)=Sof(O6)=FVAR(1)
5.a Ternary CH refined with riding coordinates:
 C19(H19), C28(H28), C33(H33), C119(H119)
5.b Secondary CH2 refined with riding coordinates:
 C2(H2A,H2B), C3(H3A,H3B), C4(H4A,H4B), C5(H5A,H5B), C6(H6A,H6B), C7(H7A,H7B),
 C8(H8A,H8B), C9(H9A,H9B), C10(H10A,H10B), C11(H11G,H11H), C12(H12A,H12B),
 C13(H13A,H13B), C2B(H2BA,H2BB), C3B(H3BA,H3BB), C4B(H4BA,H4BB), C5B(H5BA,H5BB),
  C6B(H6BA,H6BB), C7B(H7BA,H7BB), C8B(H8BA,H8BB), C9B(H9BA,H9BB), C10B(H10C,
 H10D), C11B(H11I,H11J), C12B(H12C,H12D), C13B(H13C,H13D)
5.c Aromatic/amide H refined with riding coordinates:
 C14(H14), C27(H27), C29(H29), C35(H35), C113(H113), C210(H210), C211(H211),
 C213(H213), C217(H217), C219(H219), C310(H310), C318(H318)
5.d Idealised Me refined as rotating group:
 C15(H15A,H15B,H15C), C24(H24A,H24B,H24C), C31(H31A,H31B,H31C), C32(H32A,H32B,
 H32C), C37(H37A,H37B,H37C), C38(H38A,H38B,H38C), C110(H11A,H11B,H11C),
 C112(H11D,H11E,H11F), C212(H21A,H21B,H21C), C214(H21D,H21E,H21F), C218(H21G,
 H21H,H21I), C220(H22A,H22B,H22C), C312(H31J,H31K,H31L), C313(H31D,H31E,H31F),
 C319(H31G,H31H,H31I)
;
_shelx_shelxl_version_number 2014/7
_olex2_submission_special_instructions 'No special instructions were received'

loop_
_space_group_symop_operation_xyz
'x, y, z'
'-x, y+1/2, -z+1/2'
'-x, -y, -z'
'x, -y-1/2, z-1/2'

loop_
_atom_site_label
_atom_site_type_symbol
_atom_site_fract_x
_atom_site_fract_y
_atom_site_fract_z
_atom_site_U_iso_or_equiv
_atom_site_adp_type
_atom_site_occupancy
_atom_site_site_symmetry_order
_atom_site_calc_flag
_atom_site_refinement_flags_posn
_atom_site_refinement_flags_adp
_atom_site_refinement_flags_occupancy
_atom_site_disorder_assembly
_atom_site_disorder_group
C1 C 0.4182(2) 1.0363(2) 0.2480(2) 0.0255(9) Uani 1 1 d . . . . .
C2 C 0.5969(5) 0.8411(4) 0.3349(4) 0.042(2) Uani 0.591(4) 1 d D U P A 1
H2A H 0.6387 0.8039 0.3419 0.051 Uiso 0.591(4) 1 calc R . P A 1
H2B H 0.5540 0.8241 0.3614 0.051 Uiso 0.591(4) 1 calc R . P A 1
C3 C 0.6250(4) 0.9212(4) 0.3611(4) 0.0386(17) Uani 0.591(4) 1 d D U P A 1
H3A H 0.5850 0.9590 0.3473 0.046 Uiso 0.591(4) 1 calc R . P A 1
H3B H 0.6376 0.9221 0.4153 0.046 Uiso 0.591(4) 1 calc R . P A 1
C4 C 0.7255(5) 1.0022(6) 0.3544(5) 0.039(2) Uani 0.591(4) 1 d D U P A 1
H4A H 0.7478 0.9941 0.4059 0.047 Uiso 0.591(4) 1 calc R . P A 1
H4B H 0.6876 1.0432 0.3534 0.047 Uiso 0.591(4) 1 calc R . P A 1
C5 C 0.7909(4) 1.0217(4) 0.3022(4) 0.0436(16) Uani 0.591(4) 1 d D U P A 1
H5A H 0.8206 1.0658 0.3219 0.052 Uiso 0.591(4) 1 calc R . P A 1
H5B H 0.8262 0.9787 0.3006 0.052 Uiso 0.591(4) 1 calc R . P A 1
C6 C 0.8112(5) 1.0546(6) 0.1849(5) 0.057(2) Uani 0.591(4) 1 d D U P A 1
H6A H 0.8467 1.0120 0.1821 0.068 Uiso 0.591(4) 1 calc R . P A 1
H6B H 0.8408 1.0991 0.2034 0.068 Uiso 0.591(4) 1 calc R . P A 1
C7 C 0.7664(5) 1.0714(5) 0.1050(5) 0.0584(19) Uani 0.591(4) 1 d D U P A 1
H7A H 0.7293 1.1122 0.1097 0.070 Uiso 0.591(4) 1 calc R . P A 1
H7B H 0.8034 1.0890 0.0716 0.070 Uiso 0.591(4) 1 calc R . P A 1
C8 C 0.6926(7) 1.0236(6) 0.0024(6) 0.060(2) Uani 0.591(4) 1 d D U P A 1
H8A H 0.7317 1.0343 -0.0312 0.072 Uiso 0.591(4) 1 calc R . P A 1
H8B H 0.6592 1.0681 0.0034 0.072 Uiso 0.591(4) 1 calc R . P A 1
C9 C 0.6443(5) 0.9537(5) -0.0258(5) 0.0599(18) Uani 0.591(4) 1 d D U P A 1
H9A H 0.6204 0.9625 -0.0767 0.072 Uiso 0.591(4) 1 calc R . P A 1
H9B H 0.6773 0.9088 -0.0259 0.072 Uiso 0.591(4) 1 calc R . P A 1
C10 C 0.5394(6) 0.8902(8) -0.0093(6) 0.057(2) Uani 0.591(4) 1 d D U P A 1
H10A H 0.5675 0.8455 -0.0236 0.068 Uiso 0.591(4) 1 calc R . P A 1
H10B H 0.5089 0.9104 -0.0536 0.068 Uiso 0.591(4) 1 calc R . P A 1
C11 C 0.4857(5) 0.8694(5) 0.0531(4) 0.0503(18) Uani 0.591(4) 1 d D U P A 1
H11G H 0.4613 0.9152 0.0704 0.060 Uiso 0.591(4) 1 calc R . P A 1
H11H H 0.4452 0.8343 0.0332 0.060 Uiso 0.591(4) 1 calc R . P A 1
C12 C 0.4869(7) 0.8088(6) 0.1602(5) 0.046(2) Uani 0.591(4) 1 d D U P A 1
H12A H 0.4573 0.7653 0.1390 0.056 Uiso 0.591(4) 1 calc R . P A 1
H12B H 0.4507 0.8477 0.1733 0.056 Uiso 0.591(4) 1 calc R . P A 1
C13 C 0.5391(4) 0.7843(4) 0.2300(4) 0.0410(16) Uani 0.591(4) 1 d D U P A 1
H13A H 0.5089 0.7601 0.2661 0.049 Uiso 0.591(4) 1 calc R . P A 1
H13B H 0.5786 0.7488 0.2169 0.049 Uiso 0.591(4) 1 calc R . P A 1
C14 C 0.1389(2) 0.9750(2) 0.3969(2) 0.0244(9) Uani 1 1 d . . . . .
H14 H 0.0951 0.9658 0.4216 0.029 Uiso 1 1 calc R . . . .
C15 C 0.0703(2) 0.8252(2) 0.3892(2) 0.0367(11) Uani 1 1 d . . . . .
H15A H 0.0390 0.8701 0.3929 0.055 Uiso 1 1 calc GR . . . .
H15B H 0.0478 0.7833 0.4140 0.055 Uiso 1 1 calc GR . . . .
H15C H 0.0726 0.8127 0.3372 0.055 Uiso 1 1 calc GR . . . .
C16 C 0.3528(2) 0.8368(2) 0.4085(2) 0.0292(10) Uani 1 1 d . . . . .
C17 C 0.1842(2) 0.9115(2) 0.3895(2) 0.0231(9) Uani 1 1 d . . . . .
C18 C 0.2948(2) 0.8505(2) 0.3505(2) 0.0272(9) Uani 1 1 d . . . . .
C19 C 0.3625(2) 0.8850(2) 0.4771(2) 0.0298(10) Uani 1 1 d . . . . .
H19 H 0.3133 0.9120 0.4804 0.036 Uiso 1 1 calc R . . . .
C23 C 0.2570(2) 1.1966(2) 0.3656(2) 0.0283(9) Uani 1 1 d . . . . .
C24 C 0.1476(2) 0.8575(2) 0.5091(2) 0.0357(10) Uani 1 1 d . . . . .
H24A H 0.1165 0.9024 0.5137 0.054 Uiso 1 1 calc GR . . . .
H24B H 0.1991 0.8661 0.5335 0.054 Uiso 1 1 calc GR . . . .
H24C H 0.1245 0.8149 0.5323 0.054 Uiso 1 1 calc GR . . . .
C25 C 0.1836(2) 1.1722(2) 0.2465(2) 0.0275(9) Uani 1 1 d . . . . .
C26 C 0.2862(2) 0.8051(2) 0.2871(2) 0.0323(10) Uani 1 1 d . . . . .
C27 C 0.1979(2) 1.2449(2) 0.2258(2) 0.0369(11) Uani 1 1 d . . . . .
H27 H 0.1782 1.2619 0.1782 0.044 Uiso 1 1 calc R . . . .
C28 C 0.2910(2) 1.1719(2) 0.4418(2) 0.0337(10) Uani 1 1 d . . . . .
H28 H 0.2729 1.1198 0.4504 0.040 Uiso 1 1 calc R . . . .
C29 C 0.4005(2) 0.7759(2) 0.4020(3) 0.0375(11) Uani 1 1 d . . . . .
H29 H 0.4401 0.7659 0.4402 0.045 Uiso 1 1 calc R . . . .
C31 C 0.2660(3) 1.2225(3) 0.5025(3) 0.0553(14) Uani 1 1 d . . . . .
H31A H 0.2852 1.2734 0.4962 0.083 Uiso 1 1 calc GR . . . .
H31B H 0.2866 1.2031 0.5508 0.083 Uiso 1 1 calc GR . . . .
H31C H 0.2102 1.2235 0.4993 0.083 Uiso 1 1 calc GR . . . .
C32 C 0.3789(2) 1.1705(3) 0.4460(3) 0.0541(14) Uani 1 1 d . . . . .
H32A H 0.3946 1.1395 0.4059 0.081 Uiso 1 1 calc GR . . . .
H32B H 0.3999 1.1494 0.4935 0.081 Uiso 1 1 calc GR . . . .
H32C H 0.3980 1.2216 0.4413 0.081 Uiso 1 1 calc GR . . . .
C33 C 0.1375(3) 1.1206(3) 0.1927(2) 0.0417(11) Uani 1 1 d . . . . .
H33 H 0.1300 1.0723 0.2187 0.050 Uiso 1 1 calc R . . . .
C35 C -0.0410(3) 0.8939(3) 0.2081(3) 0.0522(13) Uani 1 1 d . . . . .
H35 H -0.0648 0.8876 0.2520 0.063 Uiso 1 1 calc R . . . .
C37 C 0.2593(3) 0.8398(3) 0.1526(3) 0.0561(14) Uani 1 1 d . . . . .
H37A H 0.2897 0.8857 0.1599 0.084 Uiso 1 1 calc GR . . . .
H37B H 0.2181 0.8477 0.1129 0.084 Uiso 1 1 calc GR . . . .
H37C H 0.2919 0.7986 0.1393 0.084 Uiso 1 1 calc GR . . . .
C38 C 0.1788(3) 1.1032(3) 0.1256(3) 0.0640(15) Uani 1 1 d . . . . .
H38A H 0.1910 1.1501 0.1015 0.096 Uiso 1 1 calc GR . . . .
H38B H 0.1460 1.0723 0.0909 0.096 Uiso 1 1 calc GR . . . .
H38C H 0.2260 1.0760 0.1411 0.096 Uiso 1 1 calc GR . . . .
C110 C 0.0031(2) 1.0674(2) 0.3595(3) 0.0370(11) Uani 1 1 d . . . . .
H11A H -0.0394 1.0976 0.3735 0.056 Uiso 1 1 calc GR . . . .
H11B H -0.0030 1.0154 0.3750 0.056 Uiso 1 1 calc GR . . . .
H11C H 0.0038 1.0693 0.3059 0.056 Uiso 1 1 calc GR . . . .
C111 C 0.2125(2) 1.1477(2) 0.3177(2) 0.0227(9) Uani 1 1 d . . . . .
C112 C 0.0772(2) 1.1833(2) 0.3787(3) 0.0361(11) Uani 1 1 d . . . . .
H11D H 0.0729 1.1895 0.3250 0.054 Uiso 1 1 calc GR . . . .
H11E H 0.1240 1.2074 0.4008 0.054 Uiso 1 1 calc GR . . . .
H11F H 0.0331 1.2066 0.3981 0.054 Uiso 1 1 calc GR . . . .
C113 C 0.2403(2) 1.2933(2) 0.2729(3) 0.0450(13) Uani 1 1 d . . . . .
H113 H 0.2492 1.3433 0.2580 0.054 Uiso 1 1 calc R . . . .
C115 C 0.1520(2) 0.8403(2) 0.4266(2) 0.0289(9) Uani 1 1 d . . . . .
C116 C 0.0795(2) 1.0993(2) 0.3978(2) 0.0302(10) Uani 1 1 d . . . . .
C119 C 0.2256(3) 0.8204(2) 0.2235(2) 0.0378(11) Uani 1 1 d . . . . .
H119 H 0.1954 0.8646 0.2373 0.045 Uiso 1 1 calc R . . . .
C140 C 0.1461(2) 1.0495(2) 0.3745(2) 0.0228(8) Uani 1 1 d . . . . .
C210 C 0.2697(2) 1.2686(2) 0.3421(3) 0.0346(10) Uani 1 1 d . . . . .
H210 H 0.2993 1.3019 0.3741 0.042 Uiso 1 1 calc R . . . .
C211 C 0.3349(3) 0.7448(2) 0.2840(3) 0.0413(12) Uani 1 1 d . . . . .
H211 H 0.3295 0.7132 0.2418 0.050 Uiso 1 1 calc R . . . .
C212 C 0.0801(2) 1.0947(2) 0.4820(2) 0.0381(11) Uani 1 1 d . . . . .
H21A H 0.0405 1.1275 0.4979 0.057 Uiso 1 1 calc GR . . . .
H21B H 0.1300 1.1107 0.5056 0.057 Uiso 1 1 calc GR . . . .
H21C H 0.0704 1.0429 0.4963 0.057 Uiso 1 1 calc GR . . . .
C213 C 0.0651(3) 0.9303(3) 0.1473(3) 0.0496(13) Uani 1 1 d . . . . .
H213 H 0.1153 0.9502 0.1501 0.059 Uiso 1 1 calc R . . . .
C214 C 0.1939(2) 0.7646(2) 0.4254(3) 0.0381(11) Uani 1 1 d . . . . .
H21D H 0.1650 0.7263 0.4489 0.057 Uiso 1 1 calc GR . . . .
H21E H 0.2448 0.7693 0.4522 0.057 Uiso 1 1 calc GR . . . .
H21F H 0.1985 0.7501 0.3742 0.057 Uiso 1 1 calc GR . . . .
C215 C 0.0280(3) 0.9102(3) 0.0789(3) 0.0448(12) Uani 1 1 d . . . . .
C217 C 0.0306(3) 0.9220(3) 0.2109(3) 0.0498(13) Uani 1 1 d . . . . .
H217 H 0.0571 0.9359 0.2570 0.060 Uiso 1 1 calc R . . . .
C218 C 0.4243(3) 0.9438(3) 0.4739(3) 0.0534(13) Uani 1 1 d . . . . .
H21G H 0.4729 0.9190 0.4681 0.080 Uiso 1 1 calc GR . . . .
H21H H 0.4292 0.9730 0.5197 0.080 Uiso 1 1 calc GR . . . .
H21I H 0.4108 0.9772 0.4319 0.080 Uiso 1 1 calc GR . . . .
C219 C 0.3913(3) 0.7292(2) 0.3405(3) 0.0439(12) Uani 1 1 d . . . . .
H219 H 0.4236 0.6870 0.3374 0.053 Uiso 1 1 calc R . . . .
C220 C 0.3794(3) 0.8394(3) 0.5476(3) 0.0525(13) Uani 1 1 d . . . . .
H22A H 0.3407 0.8002 0.5493 0.079 Uiso 1 1 calc GR . . . .
H22B H 0.3786 0.8724 0.5904 0.079 Uiso 1 1 calc GR . . . .
H22C H 0.4298 0.8161 0.5483 0.079 Uiso 1 1 calc GR . . . .
C310 C -0.0451(3) 0.8828(3) 0.0775(3) 0.0530(13) Uani 1 1 d . . . . .
H310 H -0.0724 0.8695 0.0316 0.064 Uiso 1 1 calc R . . . .
C312 C 0.0668(3) 0.9179(3) 0.0102(3) 0.0686(17) Uani 1 1 d . . . . .
H31J H 0.0384 0.9532 -0.0235 0.103 Uiso 1 1 calc GR . . . .
H31K H 0.0687 0.8689 -0.0139 0.103 Uiso 1 1 calc GR . . . .
H31L H 0.1188 0.9365 0.0229 0.103 Uiso 1 1 calc GR . . . .
C313 C 0.1696(3) 0.7542(3) 0.2086(3) 0.0551(14) Uani 1 1 d . . . . .
H31D H 0.1961 0.7119 0.1885 0.083 Uiso 1 1 calc GR . . . .
H31E H 0.1269 0.7696 0.1730 0.083 Uiso 1 1 calc GR . . . .
H31F H 0.1503 0.7390 0.2548 0.083 Uiso 1 1 calc GR . . . .
C318 C -0.0790(3) 0.8746(3) 0.1407(4) 0.0628(16) Uani 1 1 d . . . . .
H318 H -0.1294 0.8553 0.1384 0.075 Uiso 1 1 calc R . . . .
C319 C 0.0582(3) 1.1530(3) 0.1672(3) 0.0705(18) Uani 1 1 d . . . . .
H31G H 0.0335 1.1686 0.2104 0.106 Uiso 1 1 calc GR . . . .
H31H H 0.0271 1.1146 0.1399 0.106 Uiso 1 1 calc GR . . . .
H31I H 0.0635 1.1963 0.1352 0.106 Uiso 1 1 calc GR . . . .
C2B C 0.5611(8) 0.8015(8) 0.2779(6) 0.064(3) Uani 0.409(4) 1 d D U P A 2
H2BA H 0.6060 0.7687 0.2759 0.077 Uiso 0.409(4) 1 calc R . P A 2
H2BB H 0.5172 0.7706 0.2892 0.077 Uiso 0.409(4) 1 calc R . P A 2
C3B C 0.5778(8) 0.8640(8) 0.3359(9) 0.068(3) Uani 0.409(4) 1 d D U P A 2
H3BA H 0.5370 0.9023 0.3302 0.082 Uiso 0.409(4) 1 calc R . P A 2
H3BB H 0.5796 0.8426 0.3862 0.082 Uiso 0.409(4) 1 calc R . P A 2
C4B C 0.6651(9) 0.9567(8) 0.3695(9) 0.085(3) Uani 0.409(4) 1 d D U P A 2
H4BA H 0.6676 0.9414 0.4219 0.102 Uiso 0.409(4) 1 calc R . P A 2
H4BB H 0.6247 0.9951 0.3603 0.102 Uiso 0.409(4) 1 calc R . P A 2
C5B C 0.7448(10) 0.9915(12) 0.3537(9) 0.086(4) Uani 0.409(4) 1 d D U P A 2
H5BA H 0.7601 1.0317 0.3897 0.103 Uiso 0.409(4) 1 calc R . P A 2
H5BB H 0.7847 0.9523 0.3579 0.103 Uiso 0.409(4) 1 calc R . P A 2
C6B C 0.8032(8) 1.0399(7) 0.2549(8) 0.068(3) Uani 0.409(4) 1 d D U P A 2
H6BA H 0.8338 0.9939 0.2511 0.082 Uiso 0.409(4) 1 calc R . P A 2
H6BB H 0.8324 1.0734 0.2909 0.082 Uiso 0.409(4) 1 calc R . P A 2
C7B C 0.7952(9) 1.0812(8) 0.1753(8) 0.068(3) Uani 0.409(4) 1 d D U P A 2
H7BA H 0.7659 1.1283 0.1772 0.081 Uiso 0.409(4) 1 calc R . P A 2
H7BB H 0.8462 1.0932 0.1604 0.081 Uiso 0.409(4) 1 calc R . P A 2
C8B C 0.7360(7) 1.0680(7) 0.0580(7) 0.060(3) Uani 0.409(4) 1 d D U P A 2
H8BA H 0.7806 1.0939 0.0411 0.072 Uiso 0.409(4) 1 calc R . P A 2
H8BB H 0.6963 1.1060 0.0642 0.072 Uiso 0.409(4) 1 calc R . P A 2
C9B C 0.7039(9) 1.0072(10) -0.0021(9) 0.056(3) Uani 0.409(4) 1 d D U P A 2
H9BA H 0.6931 1.0303 -0.0515 0.067 Uiso 0.409(4) 1 calc R . P A 2
H9BB H 0.7405 0.9655 -0.0051 0.067 Uiso 0.409(4) 1 calc R . P A 2
C10B C 0.6054(6) 0.9250(6) -0.0241(7) 0.037(2) Uani 0.409(4) 1 d D U P A 2
H10C H 0.6410 0.8821 -0.0238 0.045 Uiso 0.409(4) 1 calc R . P A 2
H10D H 0.5964 0.9444 -0.0751 0.045 Uiso 0.409(4) 1 calc R . P A 2
C11B C 0.5265(7) 0.8984(9) 0.0033(7) 0.036(2) Uani 0.409(4) 1 d D U P A 2
H11I H 0.4923 0.9415 0.0092 0.043 Uiso 0.409(4) 1 calc R . P A 2
H11J H 0.4999 0.8619 -0.0314 0.043 Uiso 0.409(4) 1 calc R . P A 2
C12B C 0.4801(6) 0.8472(7) 0.0991(7) 0.049(3) Uani 0.409(4) 1 d D U P A 2
H12C H 0.4457 0.8209 0.0610 0.059 Uiso 0.409(4) 1 calc R . P A 2
H12D H 0.4544 0.8938 0.1125 0.059 Uiso 0.409(4) 1 calc R . P A 2
C13B C 0.4955(10) 0.7950(10) 0.1702(9) 0.054(3) Uani 0.409(4) 1 d D U P A 2
H13C H 0.4484 0.7853 0.1936 0.064 Uiso 0.409(4) 1 calc R . P A 2
H13D H 0.5193 0.7468 0.1586 0.064 Uiso 0.409(4) 1 calc R . P A 2
K1 K 0.63167(5) 0.95193(6) 0.17396(5) 0.0379(2) Uani 1 1 d . . . . .
N1 N 0.24684(17) 0.91534(16) 0.35471(17) 0.0243(7) Uani 1 1 d . . . . .
N2 N 0.20367(16) 1.07115(16) 0.33865(17) 0.0221(7) Uani 1 1 d . . . . .
Ni1 Ni 0.28401(3) 1.00541(3) 0.31226(3) 0.02154(13) Uani 1 1 d . . . . .
O1 O 0.6922(3) 0.9368(2) 0.3247(2) 0.0267(11) Uani 0.591(4) 1 d D U P A 1
O2 O 0.7560(3) 1.0372(3) 0.2314(3) 0.0479(14) Uani 0.591(4) 1 d D U P A 1
O3 O 0.7279(3) 1.0090(3) 0.0735(4) 0.0571(15) Uani 0.591(4) 1 d D U P A 1
O4 O 0.5737(3) 0.8530(3) 0.2599(3) 0.0357(12) Uani 0.591(4) 1 d D U P A 1
O5 O 0.5886(4) 0.9430(4) 0.0215(4) 0.0581(15) Uani 0.591(4) 1 d D U P A 1
O6 O 0.5314(3) 0.8362(3) 0.1108(3) 0.0447(14) Uani 0.591(4) 1 d D U P A 1
O1B O 0.6476(6) 0.8964(6) 0.3258(6) 0.068(2) Uani 0.409(4) 1 d D U P A 2
O2B O 0.7356(6) 1.0201(5) 0.2835(7) 0.079(3) Uani 0.409(4) 1 d D U P A 2
O3B O 0.7577(5) 1.0317(5) 0.1265(5) 0.062(2) Uani 0.409(4) 1 d D U P A 2
O4B O 0.5444(5) 0.8395(6) 0.2122(5) 0.056(2) Uani 0.409(4) 1 d D U P A 2
O5B O 0.6375(4) 0.9825(4) 0.0242(4) 0.0306(16) Uani 0.409(4) 1 d D U P A 2
O6B O 0.5496(4) 0.8658(4) 0.0696(4) 0.0347(17) Uani 0.409(4) 1 d D U P A 2
S1 S 0.50008(6) 1.05962(6) 0.21620(6) 0.0335(3) Uani 1 1 d . . . . .
S2 S 0.38898(6) 0.95192(6) 0.27755(7) 0.0446(3) Uani 1 1 d . . . . .
S3 S 0.34537(6) 1.09551(6) 0.26001(7) 0.0429(3) Uani 1 1 d . . . . .

loop_
_atom_site_aniso_label
_atom_site_aniso_U_11
_atom_site_aniso_U_22
_atom_site_aniso_U_33
_atom_site_aniso_U_23
_atom_site_aniso_U_13
_atom_site_aniso_U_12
C1 0.028(2) 0.027(2) 0.023(2) 0.0063(16) 0.0099(17) 0.0048(18)
C2 0.052(4) 0.043(3) 0.033(2) -0.0119(19) 0.010(2) -0.022(3)
C3 0.041(3) 0.045(3) 0.032(3) -0.016(2) 0.014(2) -0.018(2)
C4 0.028(3) 0.033(3) 0.057(3) -0.019(2) 0.010(2) -0.011(3)
C5 0.032(3) 0.027(3) 0.076(3) -0.008(2) 0.021(2) -0.004(2)
C6 0.046(3) 0.048(5) 0.082(3) 0.008(2) 0.034(2) 0.008(3)
C7 0.056(4) 0.049(3) 0.076(3) 0.007(2) 0.034(2) 0.018(3)
C8 0.063(4) 0.051(4) 0.070(3) 0.010(2) 0.025(2) 0.032(3)
C9 0.064(3) 0.052(4) 0.066(3) 0.012(3) 0.020(2) 0.032(3)
C10 0.063(4) 0.061(4) 0.048(3) 0.003(2) 0.013(2) 0.028(3)
C11 0.054(3) 0.059(4) 0.037(3) -0.009(2) 0.002(2) 0.017(2)
C12 0.046(3) 0.054(4) 0.038(2) -0.016(2) 0.0000(19) -0.006(3)
C13 0.042(4) 0.044(3) 0.037(2) -0.0148(18) 0.004(2) -0.014(2)
C14 0.019(2) 0.027(2) 0.030(2) -0.0041(16) 0.0128(17) -0.0038(17)
C15 0.034(2) 0.035(2) 0.043(3) -0.008(2) 0.016(2) -0.011(2)
C16 0.026(2) 0.018(2) 0.047(3) 0.0027(18) 0.0169(19) -0.0014(18)
C17 0.022(2) 0.028(2) 0.020(2) -0.0064(16) 0.0060(16) -0.0056(18)
C18 0.028(2) 0.016(2) 0.042(3) -0.0033(17) 0.0218(19) -0.0035(18)
C19 0.024(2) 0.031(2) 0.036(3) 0.0014(18) 0.0094(18) 0.0040(19)
C23 0.021(2) 0.028(2) 0.036(3) 0.0031(18) 0.0049(18) 0.0012(18)
C24 0.036(2) 0.037(2) 0.037(3) 0.0021(19) 0.014(2) -0.003(2)
C25 0.018(2) 0.033(2) 0.032(3) 0.0037(18) 0.0064(17) 0.0113(18)
C26 0.038(2) 0.021(2) 0.042(3) -0.0018(18) 0.024(2) -0.006(2)
C27 0.026(2) 0.043(3) 0.042(3) 0.015(2) 0.004(2) 0.012(2)
C28 0.027(2) 0.039(2) 0.035(3) -0.0027(19) 0.0030(19) -0.008(2)
C29 0.029(2) 0.024(2) 0.063(3) 0.009(2) 0.019(2) 0.0047(19)
C31 0.061(3) 0.063(3) 0.041(3) -0.021(2) 0.004(2) -0.015(3)
C32 0.037(3) 0.073(4) 0.050(3) 0.028(3) -0.008(2) -0.011(3)
C33 0.046(3) 0.044(3) 0.033(3) 0.004(2) -0.007(2) 0.010(2)
C35 0.058(3) 0.047(3) 0.055(4) -0.003(2) 0.016(3) 0.010(3)
C37 0.062(3) 0.062(3) 0.048(3) 0.000(2) 0.022(3) -0.009(3)
C38 0.082(4) 0.076(4) 0.033(3) -0.007(3) 0.007(3) 0.004(3)
C110 0.019(2) 0.039(3) 0.054(3) -0.013(2) 0.009(2) -0.002(2)
C111 0.0140(18) 0.027(2) 0.028(2) 0.0037(17) 0.0046(16) 0.0064(17)
C112 0.021(2) 0.032(2) 0.058(3) -0.008(2) 0.017(2) 0.0027(19)
C113 0.031(3) 0.028(2) 0.076(4) 0.021(2) 0.009(2) 0.002(2)
C115 0.027(2) 0.028(2) 0.033(3) -0.0016(17) 0.0139(18) -0.0039(19)
C116 0.020(2) 0.027(2) 0.045(3) -0.0109(19) 0.0118(18) -0.0016(18)
C119 0.048(3) 0.031(2) 0.038(3) -0.0105(19) 0.021(2) -0.006(2)
C140 0.0161(19) 0.027(2) 0.026(2) -0.0107(17) 0.0047(16) -0.0026(18)
C210 0.023(2) 0.031(2) 0.049(3) 0.003(2) 0.0008(19) -0.0036(19)
C211 0.048(3) 0.024(2) 0.058(3) -0.010(2) 0.034(3) -0.007(2)
C212 0.037(3) 0.038(2) 0.043(3) -0.016(2) 0.022(2) -0.007(2)
C213 0.040(3) 0.062(3) 0.047(3) -0.013(2) 0.002(2) -0.002(3)
C214 0.040(3) 0.027(2) 0.051(3) 0.002(2) 0.022(2) -0.007(2)
C215 0.043(3) 0.047(3) 0.043(3) -0.008(2) -0.002(2) 0.009(2)
C217 0.055(3) 0.052(3) 0.043(3) -0.009(2) 0.005(3) 0.002(3)
C218 0.044(3) 0.052(3) 0.065(4) -0.019(3) 0.012(3) -0.013(3)
C219 0.047(3) 0.021(2) 0.069(4) 0.001(2) 0.034(3) 0.005(2)
C220 0.056(3) 0.050(3) 0.050(3) 0.001(2) -0.001(3) 0.011(3)
C310 0.051(3) 0.050(3) 0.055(4) -0.006(3) -0.007(3) -0.004(3)
C312 0.058(3) 0.103(5) 0.044(4) -0.024(3) 0.003(3) 0.011(3)
C313 0.074(4) 0.044(3) 0.049(3) -0.014(2) 0.014(3) -0.023(3)
C318 0.044(3) 0.047(3) 0.097(5) -0.001(3) 0.007(3) -0.010(3)
C319 0.057(3) 0.079(4) 0.068(4) -0.013(3) -0.031(3) 0.020(3)
C2B 0.058(5) 0.076(4) 0.058(4) 0.018(3) 0.009(3) 0.025(3)
C3B 0.063(5) 0.076(5) 0.063(4) 0.013(3) -0.002(3) 0.035(4)
C4B 0.076(5) 0.083(5) 0.092(5) -0.004(4) -0.007(4) 0.031(4)
C5B 0.075(5) 0.083(7) 0.096(5) -0.006(4) -0.007(3) 0.029(5)
C6B 0.079(5) 0.035(5) 0.087(4) -0.033(3) -0.008(3) 0.022(4)
C7B 0.057(6) 0.048(5) 0.094(4) -0.025(3) -0.012(3) 0.016(4)
C8B 0.037(5) 0.057(4) 0.087(4) -0.021(3) 0.010(3) -0.005(3)
C9B 0.045(4) 0.056(6) 0.071(4) -0.016(3) 0.024(3) -0.016(4)
C10B 0.036(4) 0.034(4) 0.042(3) -0.003(3) 0.005(3) 0.001(3)
C11B 0.031(3) 0.032(5) 0.045(3) 0.002(3) 0.003(2) 0.005(3)
C12B 0.032(3) 0.058(6) 0.059(4) 0.017(3) 0.012(2) 0.009(3)
C13B 0.040(5) 0.065(5) 0.058(4) 0.022(3) 0.015(3) 0.015(4)
K1 0.0331(5) 0.0512(6) 0.0296(6) 0.0027(4) 0.0051(4) 0.0151(5)
N1 0.0220(17) 0.0207(17) 0.032(2) -0.0044(14) 0.0115(14) -0.0034(14)
N2 0.0160(16) 0.0265(18) 0.0241(19) 0.0010(13) 0.0038(13) 0.0013(14)
Ni1 0.0193(2) 0.0222(3) 0.0248(3) 0.0011(2) 0.00975(18) 0.0012(2)
O1 0.031(2) 0.026(2) 0.024(2) -0.0060(16) 0.0059(17) -0.0078(18)
O2 0.032(2) 0.042(3) 0.073(3) -0.002(2) 0.025(2) 0.000(2)
O3 0.061(3) 0.043(3) 0.071(3) 0.014(2) 0.024(2) 0.021(2)
O4 0.034(3) 0.041(2) 0.033(2) -0.0156(17) 0.0097(18) -0.013(2)
O5 0.061(3) 0.060(3) 0.055(3) 0.005(2) 0.014(2) 0.026(2)
O6 0.040(3) 0.053(3) 0.040(2) -0.006(2) 0.0009(18) 0.006(2)
O1B 0.062(4) 0.074(4) 0.067(5) 0.010(4) -0.003(3) 0.034(3)
O2B 0.077(5) 0.063(5) 0.094(5) -0.014(4) -0.008(3) 0.026(4)
O3B 0.048(5) 0.056(4) 0.084(4) -0.026(3) 0.008(3) 0.002(3)
O4B 0.041(4) 0.069(4) 0.059(3) 0.018(3) 0.011(3) 0.018(3)
O5B 0.027(3) 0.028(3) 0.037(3) 0.000(3) 0.005(2) 0.005(2)
O6B 0.027(3) 0.033(4) 0.044(3) 0.003(3) 0.007(2) 0.010(2)
S1 0.0268(5) 0.0310(6) 0.0461(7) 0.0094(5) 0.0194(5) 0.0024(5)
S2 0.0392(6) 0.0212(6) 0.0809(10) 0.0042(6) 0.0404(6) 0.0039(5)
S3 0.0360(6) 0.0327(6) 0.0660(9) 0.0263(6) 0.0331(6) 0.0158(5)

loop_
_atom_type_symbol
_atom_type_description
_atom_type_scat_dispersion_real
_atom_type_scat_dispersion_imag
_atom_type_scat_source
C C 0.0033 0.0016 'International Tables Vol C Tables 4.2.6.8 and 6.1.1.4'
H H 0.0000 0.0000 'International Tables Vol C Tables 4.2.6.8 and 6.1.1.4'
K K 0.2009 0.2494 'International Tables Vol C Tables 4.2.6.8 and 6.1.1.4'
N N 0.0061 0.0033 'International Tables Vol C Tables 4.2.6.8 and 6.1.1.4'
Ni Ni 0.3393 1.1124 'International Tables Vol C Tables 4.2.6.8 and 6.1.1.4'
O O 0.0106 0.0060 'International Tables Vol C Tables 4.2.6.8 and 6.1.1.4'
S S 0.1246 0.1234 'International Tables Vol C Tables 4.2.6.8 and 6.1.1.4'

loop_
_geom_angle_atom_site_label_1
_geom_angle_atom_site_label_2
_geom_angle_atom_site_label_3
_geom_angle
S1 C1 S2 129.5(2)
S1 C1 S3 125.9(2)
S3 C1 S2 104.5(2)
H2A C2 H2B 109.2
C3 C2 H2A 111.3
C3 C2 H2B 111.3
O4 C2 H2A 111.3
O4 C2 H2B 111.3
O4 C2 C3 102.1(6)
C2 C3 H3A 110.4
C2 C3 H3B 110.4
C2 C3 K1 83.5(4)
H3A C3 H3B 108.6
K1 C3 H3A 75.0
K1 C3 H3B 162.2
O1 C3 C2 106.4(6)
O1 C3 H3A 110.4
O1 C3 H3B 110.4
O1 C3 K1 53.3(3)
H4A C4 H4B 108.9
C5 C4 H4A 110.8
C5 C4 H4B 110.8
O1 C4 H4A 110.8
O1 C4 H4B 110.8
O1 C4 C5 104.5(6)
C4 C5 H5A 110.0
C4 C5 H5B 110.0
H5A C5 H5B 108.4
O2 C5 C4 108.4(7)
O2 C5 H5A 110.0
O2 C5 H5B 110.0
H6A C6 H6B 108.6
C7 C6 H6A 110.4
C7 C6 H6B 110.4
O2 C6 H6A 110.4
O2 C6 H6B 110.4
O2 C6 C7 106.6(7)
C6 C7 H7A 108.9
C6 C7 H7B 108.9
C6 C7 K1 81.3(5)
H7A C7 H7B 107.7
K1 C7 H7A 86.3
K1 C7 H7B 157.8
O3 C7 C6 113.2(8)
O3 C7 H7A 108.9
O3 C7 H7B 108.9
O3 C7 K1 49.2(4)
H8A C8 H8B 108.3
C9 C8 H8A 109.9
C9 C8 H8B 109.9
O3 C8 H8A 109.9
O3 C8 H8B 109.9
O3 C8 C9 109.1(9)
C8 C9 H9A 110.2
C8 C9 H9B 110.2
H9A C9 H9B 108.5
O5 C9 C8 107.6(9)
O5 C9 H9A 110.2
O5 C9 H9B 110.2
H10A C10 H10B 108.8
C11 C10 H10A 110.6
C11 C10 H10B 110.6
O5 C10 H10A 110.6
O5 C10 H10B 110.6
O5 C10 C11 105.5(8)
C10 C11 H11G 110.3
C10 C11 H11H 110.3
C10 C11 K1 84.2(5)
H11G C11 H11H 108.5
K1 C11 H11G 76.7
K1 C11 H11H 160.7
O6 C11 C10 107.3(8)
O6 C11 H11G 110.3
O6 C11 H11H 110.3
O6 C11 K1 51.5(4)
H12A C12 H12B 108.4
C13 C12 H12A 110.0
C13 C12 H12B 110.0
O6 C12 H12A 110.0
O6 C12 H12B 110.0
O6 C12 C13 108.3(8)
C12 C13 H13A 110.7
C12 C13 H13B 110.7
H13A C13 H13B 108.8
O4 C13 C12 105.1(7)
O4 C13 H13A 110.7
O4 C13 H13B 110.7
C17 C14 H14 114.0
C140 C14 H14 114.0
C140 C14 C17 132.0(3)
H15A C15 H15B 109.5
H15A C15 H15C 109.5
H15B C15 H15C 109.5
C115 C15 H15A 109.5
C115 C15 H15B 109.5
C115 C15 H15C 109.5
C18 C16 C19 122.0(3)
C29 C16 C18 118.0(4)
C29 C16 C19 120.0(4)
C14 C17 C115 112.0(3)
N1 C17 C14 121.0(3)
N1 C17 C115 127.0(3)
C16 C18 N1 118.8(3)
C26 C18 C16 121.4(4)
C26 C18 N1 119.7(4)
C16 C19 H19 107.5
C16 C19 C218 112.2(3)
C16 C19 C220 112.9(3)
C218 C19 H19 107.5
C218 C19 C220 108.9(4)
C220 C19 H19 107.5
C111 C23 C28 121.7(3)
C210 C23 C28 119.6(4)
C210 C23 C111 118.7(4)
H24A C24 H24B 109.5
H24A C24 H24C 109.5
H24B C24 H24C 109.5
C115 C24 H24A 109.5
C115 C24 H24B 109.5
C115 C24 H24C 109.5
C27 C25 C33 119.6(4)
C27 C25 C111 118.9(4)
C111 C25 C33 121.5(4)
C18 C26 C119 122.0(4)
C211 C26 C18 118.0(4)
C211 C26 C119 120.0(4)
C25 C27 H27 119.4
C113 C27 C25 121.3(4)
C113 C27 H27 119.4
C23 C28 H28 108.2
C23 C28 C31 112.0(4)
C23 C28 C32 110.3(3)
C31 C28 H28 108.2
C31 C28 C32 109.8(4)
C32 C28 H28 108.2
C16 C29 H29 119.4
C16 C29 C219 121.2(4)
C219 C29 H29 119.4
C28 C31 H31A 109.5
C28 C31 H31B 109.5
C28 C31 H31C 109.5
H31A C31 H31B 109.5
H31A C31 H31C 109.5
H31B C31 H31C 109.5
C28 C32 H32A 109.5
C28 C32 H32B 109.5
C28 C32 H32C 109.5
H32A C32 H32B 109.5
H32A C32 H32C 109.5
H32B C32 H32C 109.5
C25 C33 H33 107.7
C25 C33 C38 112.0(4)
C25 C33 C319 112.0(4)
C38 C33 H33 107.7
C38 C33 C319 109.4(4)
C319 C33 H33 107.7
C217 C35 H35 120.4
C217 C35 C318 119.2(5)
C318 C35 H35 120.4
H37A C37 H37B 109.5
H37A C37 H37C 109.5
H37B C37 H37C 109.5
C119 C37 H37A 109.5
C119 C37 H37B 109.5
C119 C37 H37C 109.5
C33 C38 H38A 109.5
C33 C38 H38B 109.5
C33 C38 H38C 109.5
H38A C38 H38B 109.5
H38A C38 H38C 109.5
H38B C38 H38C 109.5
H11A C110 H11B 109.5
H11A C110 H11C 109.5
H11B C110 H11C 109.5
C116 C110 H11A 109.5
C116 C110 H11B 109.5
C116 C110 H11C 109.5
C23 C111 C25 120.0(3)
C23 C111 N2 119.6(3)
C25 C111 N2 120.1(3)
H11D C112 H11E 109.5
H11D C112 H11F 109.5
H11E C112 H11F 109.5
C116 C112 H11D 109.5
C116 C112 H11E 109.5
C116 C112 H11F 109.5
C27 C113 H113 120.2
C27 C113 C210 119.6(4)
C210 C113 H113 120.2
C15 C115 C17 108.2(3)
C24 C115 C15 108.7(3)
C24 C115 C17 108.4(3)
C214 C115 C15 105.4(3)
C214 C115 C17 120.4(3)
C214 C115 C24 105.2(3)
C110 C116 C140 108.1(3)
C112 C116 C110 104.7(3)
C112 C116 C140 119.6(3)
C212 C116 C110 110.0(3)
C212 C116 C112 106.0(3)
C212 C116 C140 108.3(3)
C26 C119 C37 112.5(4)
C26 C119 H119 107.5
C26 C119 C313 112.5(4)
C37 C119 H119 107.5
C37 C119 C313 109.0(4)
C313 C119 H119 107.5
C14 C140 C116 111.4(3)
N2 C140 C14 121.3(3)
N2 C140 C116 127.3(3)
C23 C210 C113 121.5(4)
C23 C210 H210 119.2
C113 C210 H210 119.2
C26 C211 H211 119.1
C26 C211 C219 121.8(4)
C219 C211 H211 119.1
C116 C212 H21A 109.5
C116 C212 H21B 109.5
C116 C212 H21C 109.5
H21A C212 H21B 109.5
H21A C212 H21C 109.5
H21B C212 H21C 109.5
C215 C213 H213 119.3
C217 C213 H213 119.3
C217 C213 C215 121.3(5)
C115 C214 H21D 109.5
C115 C214 H21E 109.5
C115 C214 H21F 109.5
H21D C214 H21E 109.5
H21D C214 H21F 109.5
H21E C214 H21F 109.5
C213 C215 C312 120.9(5)
C310 C215 C213 117.2(5)
C310 C215 C312 121.9(5)
C35 C217 C213 120.2(5)
C35 C217 H217 119.9
C213 C217 H217 119.9
C19 C218 H21G 109.5
C19 C218 H21H 109.5
C19 C218 H21I 109.5
H21G C218 H21H 109.5
H21G C218 H21I 109.5
H21H C218 H21I 109.5
C29 C219 H219 120.2
C211 C219 C29 119.5(4)
C211 C219 H219 120.2
C19 C220 H22A 109.5
C19 C220 H22B 109.5
C19 C220 H22C 109.5
H22A C220 H22B 109.5
H22A C220 H22C 109.5
H22B C220 H22C 109.5
C215 C310 H310 119.4
C318 C310 C215 121.2(5)
C318 C310 H310 119.4
C215 C312 H31J 109.5
C215 C312 H31K 109.5
C215 C312 H31L 109.5
H31J C312 H31K 109.5
H31J C312 H31L 109.5
H31K C312 H31L 109.5
C119 C313 H31D 109.5
C119 C313 H31E 109.5
C119 C313 H31F 109.5
H31D C313 H31E 109.5
H31D C313 H31F 109.5
H31E C313 H31F 109.5
C35 C318 H318 119.6
C310 C318 C35 120.8(5)
C310 C318 H318 119.6
C33 C319 H31G 109.5
C33 C319 H31H 109.5
C33 C319 H31I 109.5
H31G C319 H31H 109.5
H31G C319 H31I 109.5
H31H C319 H31I 109.5
H2BA C2B H2BB 108.9
C3B C2B H2BA 110.9
C3B C2B H2BB 110.9
O4B C2B H2BA 110.9
O4B C2B H2BB 110.9
O4B C2B C3B 104.3(13)
C2B C3B H3BA 110.0
C2B C3B H3BB 110.0
H3BA C3B H3BB 108.4
O1B C3B C2B 108.5(13)
O1B C3B H3BA 110.0
O1B C3B H3BB 110.0
H4BA C4B H4BB 108.1
C5B C4B H4BA 109.5
C5B C4B H4BB 109.5
O1B C4B H4BA 109.5
O1B C4B H4BB 109.5
O1B C4B C5B 110.7(15)
C4B C5B H5BA 110.3
C4B C5B H5BB 110.3
H5BA C5B H5BB 108.5
O2B C5B C4B 107.3(14)
O2B C5B H5BA 110.3
O2B C5B H5BB 110.3
H6BA C6B H6BB 107.3
C7B C6B H6BA 108.0
C7B C6B H6BB 108.0
O2B C6B H6BA 108.0
O2B C6B H6BB 108.0
O2B C6B C7B 117.0(13)
C6B C7B H7BA 110.5
C6B C7B H7BB 110.5
H7BA C7B H7BB 108.7
O3B C7B C6B 106.2(11)
O3B C7B H7BA 110.5
O3B C7B H7BB 110.5
H8BA C8B H8BB 108.2
C9B C8B H8BA 109.8
C9B C8B H8BB 109.8
O3B C8B H8BA 109.8
O3B C8B H8BB 109.8
O3B C8B C9B 109.6(11)
C8B C9B H9BA 111.1
C8B C9B H9BB 111.1
H9BA C9B H9BB 109.1
O5B C9B C8B 103.3(10)
O5B C9B H9BA 111.1
O5B C9B H9BB 111.1
H10C C10B H10D 108.3
C11B C10B H10C 109.9
C11B C10B H10D 109.9
O5B C10B H10C 109.9
O5B C10B H10D 109.9
O5B C10B C11B 108.8(10)
C10B C11B H11I 111.3
C10B C11B H11J 111.3
H11I C11B H11J 109.2
O6B C11B C10B 102.4(10)
O6B C11B H11I 111.3
O6B C11B H11J 111.3
H12C C12B H12D 108.0
C13B C12B H12C 109.4
C13B C12B H12D 109.4
C13B C12B K1 86.3(8)
K1 C12B H12C 158.7
K1 C12B H12D 78.6
O6B C12B H12C 109.4
O6B C12B H12D 109.4
O6B C12B C13B 111.2(11)
O6B C12B K1 50.1(5)
C12B C13B H13C 111.9
C12B C13B H13D 111.9
H13C C13B H13D 109.6
O4B C13B C12B 99.3(11)
O4B C13B H13C 111.9
O4B C13B H13D 111.9
O1 K1 O6 117.94(15)
O2 K1 O1 59.35(15)
O2 K1 O3 62.69(18)
O2 K1 O5 121.54(19)
O2 K1 O6 165.85(16)
O3 K1 O1 118.10(16)
O3 K1 O6 112.71(18)
O4 K1 O1 59.55(14)
O4 K1 O2 118.86(17)
O4 K1 O3 157.93(16)
O4 K1 O5 117.99(18)
O4 K1 O6 59.82(16)
O5 K1 O1 169.27(15)
O5 K1 O3 59.65(19)
O5 K1 O6 58.20(18)
O2B K1 O1B 59.3(3)
O2B K1 O3B 62.2(3)
O3B K1 O1B 117.2(3)
O4B K1 O1B 59.8(3)
O4B K1 O2B 119.1(3)
O4B K1 O3B 161.0(3)
O4B K1 O5B 119.0(3)
O4B K1 O6B 58.8(3)
O5B K1 O1B 168.5(2)
O5B K1 O2B 121.0(3)
O5B K1 O3B 59.7(2)
O6B K1 O1B 117.3(3)
O6B K1 O2B 169.8(2)
O6B K1 O3B 116.1(2)
O6B K1 O5B 60.1(2)
C17 N1 C18 120.4(3)
C17 N1 Ni1 124.6(3)
C18 N1 Ni1 114.8(2)
C111 N2 Ni1 114.0(2)
C140 N2 C111 121.5(3)
C140 N2 Ni1 124.5(3)
N1 Ni1 N2 96.60(13)
N1 Ni1 S2 94.93(9)
N1 Ni1 S3 169.20(10)
N2 Ni1 S2 168.08(9)
N2 Ni1 S3 94.14(9)
S3 Ni1 S2 74.29(4)
C3 O1 K1 102.8(4)
C4 O1 C3 108.4(5)
C4 O1 K1 113.3(5)
C5 O2 K1 119.5(4)
C6 O2 C5 109.8(7)
C6 O2 K1 117.8(5)
C7 O3 C8 112.3(7)
C7 O3 K1 108.8(5)
C8 O3 K1 115.5(6)
C2 O4 C13 107.9(6)
C2 O4 K1 126.1(4)
C13 O4 K1 121.1(5)
C9 O5 K1 118.2(6)
C10 O5 C9 107.6(8)
C10 O5 K1 122.8(6)
C11 O6 K1 106.3(5)
C12 O6 C11 109.3(7)
C12 O6 K1 111.7(5)
C3B O1B K1 105.7(8)
C4B O1B C3B 113.7(13)
C4B O1B K1 106.4(9)
C5B O2B C6B 115.0(12)
C5B O2B K1 120.1(10)
C6B O2B K1 111.0(9)
C7B O3B C8B 110.0(11)
C7B O3B K1 117.5(9)
C8B O3B K1 110.4(7)
C2B O4B K1 121.4(10)
C13B O4B C2B 105.5(11)
C13B O4B K1 130.2(8)
C9B O5B C10B 108.1(9)
C9B O5B K1 121.4(8)
C10B O5B K1 114.1(6)
C11B O6B C12B 104.1(8)
C11B O6B K1 117.6(7)
C12B O6B K1 106.3(7)
C1 S1 K1 128.15(14)
C1 S2 Ni1 90.04(13)
C1 S3 Ni1 90.89(13)

loop_
_geom_bond_atom_site_label_1
_geom_bond_atom_site_label_2
_geom_bond_distance
C1 S1 1.666(4)
C1 S2 1.697(4)
C1 S3 1.696(4)
C2 H2A 0.9900
C2 H2B 0.9900
C2 C3 1.570(9)
C2 O4 1.401(9)
C3 H3A 0.9900
C3 H3B 0.9900
C3 K1 3.472(8)
C3 O1 1.446(8)
C4 H4A 0.9900
C4 H4B 0.9900
C4 C5 1.611(9)
C4 O1 1.391(9)
C5 H5A 0.9900
C5 H5B 0.9900
C5 O2 1.397(9)
C6 H6A 0.9900
C6 H6B 0.9900
C6 C7 1.610(11)
C6 O2 1.393(9)
C7 H7A 0.9900
C7 H7B 0.9900
C7 K1 3.524(10)
C7 O3 1.395(9)
C8 H8A 0.9900
C8 H8B 0.9900
C8 C9 1.567(11)
C8 O3 1.402(10)
C9 H9A 0.9900
C9 H9B 0.9900
C9 O5 1.389(9)
C10 H10A 0.9900
C10 H10B 0.9900
C10 C11 1.600(11)
C10 O5 1.360(10)
C11 H11G 0.9900
C11 H11H 0.9900
C11 K1 3.528(9)
C11 O6 1.388(8)
C12 H12A 0.9900
C12 H12B 0.9900
C12 C13 1.551(10)
C12 O6 1.350(10)
C13 H13A 0.9900
C13 H13B 0.9900
C13 O4 1.449(7)
C14 H14 0.9500
C14 C17 1.401(5)
C14 C140 1.399(5)
C15 H15A 0.9800
C15 H15B 0.9800
C15 H15C 0.9800
C15 C115 1.551(5)
C16 C18 1.412(6)
C16 C19 1.514(6)
C16 C29 1.387(5)
C17 C115 1.574(5)
C17 N1 1.334(4)
C18 C26 1.408(5)
C18 N1 1.440(5)
C19 H19 1.0000
C19 C218 1.520(6)
C19 C220 1.523(6)
C23 C28 1.519(6)
C23 C111 1.411(5)
C23 C210 1.380(5)
C24 H24A 0.9800
C24 H24B 0.9800
C24 H24C 0.9800
C24 C115 1.546(6)
C25 C27 1.382(6)
C25 C33 1.518(6)
C25 C111 1.413(5)
C26 C119 1.515(6)
C26 C211 1.381(6)
C27 H27 0.9500
C27 C113 1.380(6)
C28 H28 1.0000
C28 C31 1.530(6)
C28 C32 1.545(6)
C29 H29 0.9500
C29 C219 1.392(6)
C31 H31A 0.9800
C31 H31B 0.9800
C31 H31C 0.9800
C32 H32A 0.9800
C32 H32B 0.9800
C32 H32C 0.9800
C33 H33 1.0000
C33 C38 1.523(7)
C33 C319 1.539(6)
C35 H35 0.9500
C35 C217 1.356(7)
C35 C318 1.379(7)
C37 H37A 0.9800
C37 H37B 0.9800
C37 H37C 0.9800
C37 C119 1.522(6)
C38 H38A 0.9800
C38 H38B 0.9800
C38 H38C 0.9800
C110 H11A 0.9800
C110 H11B 0.9800
C110 H11C 0.9800
C110 C116 1.556(5)
C111 N2 1.431(5)
C112 H11D 0.9800
C112 H11E 0.9800
C112 H11F 0.9800
C112 C116 1.539(5)
C113 H113 0.9500
C113 C210 1.383(6)
C115 C214 1.540(5)
C116 C140 1.568(5)
C116 C212 1.538(6)
C119 H119 1.0000
C119 C313 1.544(6)
C140 N2 1.324(5)
C210 H210 0.9500
C211 H211 0.9500
C211 C219 1.383(6)
C212 H21A 0.9800
C212 H21B 0.9800
C212 H21C 0.9800
C213 H213 0.9500
C213 C215 1.393(6)
C213 C217 1.374(7)
C214 H21D 0.9800
C214 H21E 0.9800
C214 H21F 0.9800
C215 C310 1.377(7)
C215 C312 1.498(7)
C217 H217 0.9500
C218 H21G 0.9800
C218 H21H 0.9800
C218 H21I 0.9800
C219 H219 0.9500
C220 H22A 0.9800
C220 H22B 0.9800
C220 H22C 0.9800
C310 H310 0.9500
C310 C318 1.363(8)
C312 H31J 0.9800
C312 H31K 0.9800
C312 H31L 0.9800
C313 H31D 0.9800
C313 H31E 0.9800
C313 H31F 0.9800
C318 H318 0.9500
C319 H31G 0.9800
C319 H31H 0.9800
C319 H31I 0.9800
C2B H2BA 0.9900
C2B H2BB 0.9900
C2B C3B 1.544(13)
C2B O4B 1.380(11)
C3B H3BA 0.9900
C3B H3BB 0.9900
C3B O1B 1.391(12)
C4B H4BA 0.9900
C4B H4BB 0.9900
C4B C5B 1.591(14)
C4B O1B 1.354(12)
C5B H5BA 0.9900
C5B H5BB 0.9900
C5B O2B 1.371(13)
C6B H6BA 0.9900
C6B H6BB 0.9900
C6B C7B 1.620(13)
C6B O2B 1.397(12)
C7B H7BA 0.9900
C7B H7BB 0.9900
C7B O3B 1.373(11)
C8B H8BA 0.9900
C8B H8BB 0.9900
C8B C9B 1.602(13)
C8B O3B 1.423(12)
C9B H9BA 0.9900
C9B H9BB 0.9900
C9B O5B 1.384(12)
C10B H10C 0.9900
C10B H10D 0.9900
C10B C11B 1.601(12)
C10B O5B 1.429(10)
C11B H11I 0.9900
C11B H11J 0.9900
C11B O6B 1.365(12)
C12B H12C 0.9900
C12B H12D 0.9900
C12B C13B 1.596(13)
C12B K1 3.425(13)
C12B O6B 1.431(10)
C13B H13C 0.9900
C13B H13D 0.9900
C13B O4B 1.350(13)
K1 O1 2.853(5)
K1 O2 2.782(6)
K1 O3 2.819(6)
K1 O4 2.639(6)
K1 O5 2.808(7)
K1 O6 2.878(6)
K1 O1B 2.926(10)
K1 O2B 2.837(11)
K1 O3B 2.852(10)
K1 O4B 2.666(10)
K1 O5B 2.799(7)
K1 O6B 2.736(7)
N1 Ni1 1.929(3)
N2 Ni1 1.940(3)
Ni1 S2 2.2347(11)
Ni1 S3 2.2104(11)

loop_
_geom_torsion_atom_site_label_1
_geom_torsion_atom_site_label_2
_geom_torsion_atom_site_label_3
_geom_torsion_atom_site_label_4
_geom_torsion
C2 C3 O1 C4 -171.4(7)
C2 C3 O1 K1 68.5(6)
C3 C2 O4 C13 -174.5(6)
C3 C2 O4 K1 30.4(8)
C4 C5 O2 C6 179.8(7)
C4 C5 O2 K1 -39.5(7)
C5 C4 O1 C3 -171.4(6)
C5 C4 O1 K1 -58.0(7)
C6 C7 O3 C8 -176.9(8)
C6 C7 O3 K1 54.0(8)
C7 C6 O2 C5 179.9(7)
C7 C6 O2 K1 38.5(8)
C8 C9 O5 C10 170.5(9)
C8 C9 O5 K1 -45.0(8)
C9 C8 O3 C7 -174.5(7)
C9 C8 O3 K1 -49.0(9)
C10 C11 O6 C12 -171.9(8)
C10 C11 O6 K1 67.5(7)
C11 C10 O5 C9 170.2(7)
C11 C10 O5 K1 27.7(11)
C12 C13 O4 C2 157.6(8)
C12 C13 O4 K1 -45.9(8)
C13 C12 O6 C11 -170.5(7)
C13 C12 O6 K1 -53.2(9)
C14 C17 C115 C15 59.4(4)
C14 C17 C115 C24 -58.4(4)
C14 C17 C115 C214 -179.4(4)
C14 C17 N1 C18 177.2(3)
C14 C17 N1 Ni1 1.0(5)
C14 C140 N2 C111 -178.1(3)
C14 C140 N2 Ni1 0.1(5)
C16 C18 C26 C119 -178.4(3)
C16 C18 C26 C211 1.8(5)
C16 C18 N1 C17 -87.0(4)
C16 C18 N1 Ni1 89.5(4)
C16 C29 C219 C211 1.6(6)
C17 C14 C140 C116 -179.1(4)
C17 C14 C140 N2 0.7(6)
C18 C16 C19 C218 -98.5(4)
C18 C16 C19 C220 137.9(4)
C18 C16 C29 C219 -0.5(6)
C18 C26 C119 C37 116.3(4)
C18 C26 C119 C313 -120.2(4)
C18 C26 C211 C219 -0.7(6)
C19 C16 C18 C26 -179.7(3)
C19 C16 C18 N1 4.2(5)
C19 C16 C29 C219 178.0(4)
C23 C111 N2 C140 91.7(4)
C23 C111 N2 Ni1 -86.6(4)
C25 C27 C113 C210 0.6(7)
C25 C111 N2 C140 -94.8(4)
C25 C111 N2 Ni1 86.9(3)
C26 C18 N1 C17 96.8(4)
C26 C18 N1 Ni1 -86.7(4)
C26 C211 C219 C29 -1.0(6)
C27 C25 C33 C38 65.8(5)
C27 C25 C33 C319 -57.6(6)
C27 C25 C111 C23 -1.7(5)
C27 C25 C111 N2 -175.2(3)
C27 C113 C210 C23 -0.7(7)
C28 C23 C111 C25 -178.4(3)
C28 C23 C111 N2 -4.8(5)
C28 C23 C210 C113 179.5(4)
C29 C16 C18 C26 -1.2(5)
C29 C16 C18 N1 -177.3(3)
C29 C16 C19 C218 83.0(5)
C29 C16 C19 C220 -40.5(5)
C33 C25 C27 C113 -179.3(4)
C33 C25 C111 C23 178.2(4)
C33 C25 C111 N2 4.7(5)
C110 C116 C140 C14 -60.9(4)
C110 C116 C140 N2 119.3(4)
C111 C23 C28 C31 -123.1(4)
C111 C23 C28 C32 114.2(4)
C111 C23 C210 C113 -0.4(6)
C111 C25 C27 C113 0.6(6)
C111 C25 C33 C38 -114.1(4)
C111 C25 C33 C319 122.6(4)
C112 C116 C140 C14 179.6(4)
C112 C116 C140 N2 -0.2(6)
C115 C17 N1 C18 -2.5(6)
C115 C17 N1 Ni1 -178.7(3)
C116 C140 N2 C111 1.8(6)
C116 C140 N2 Ni1 179.9(3)
C119 C26 C211 C219 179.5(4)
C140 C14 C17 C115 178.4(4)
C140 C14 C17 N1 -1.3(6)
C210 C23 C28 C31 56.9(5)
C210 C23 C28 C32 -65.7(5)
C210 C23 C111 C25 1.6(6)
C210 C23 C111 N2 175.1(3)
C211 C26 C119 C37 -64.0(5)
C211 C26 C119 C313 59.6(5)
C212 C116 C140 C14 58.3(4)
C212 C116 C140 N2 -121.6(4)
C213 C215 C310 C318 -1.2(7)
C215 C213 C217 C35 -0.2(7)
C215 C310 C318 C35 0.4(8)
C217 C35 C318 C310 0.5(8)
C217 C213 C215 C310 1.2(7)
C217 C213 C215 C312 -178.6(5)
C312 C215 C310 C318 178.5(5)
C318 C35 C217 C213 -0.6(7)
C2B C3B O1B C4B 174.4(11)
C2B C3B O1B K1 58.1(11)
C3B C2B O4B C13B -150.5(13)
C3B C2B O4B K1 46.8(13)
C4B C5B O2B C6B -168.2(12)
C4B C5B O2B K1 -31.5(19)
C5B C4B O1B C3B -178.9(12)
C5B C4B O1B K1 -63.1(13)
C6B C7B O3B C8B 169.6(10)
C6B C7B O3B K1 42.1(13)
C7B C6B O2B C5B -174.4(13)
C7B C6B O2B K1 45.1(12)
C8B C9B O5B C10B -177.5(10)
C8B C9B O5B K1 -42.9(15)
C9B C8B O3B C7B 171.4(11)
C9B C8B O3B K1 -57.3(11)
C10B C11B O6B C12B 175.0(9)
C10B C11B O6B K1 57.7(11)
C11B C10B O5B C9B -177.3(12)
C11B C10B O5B K1 44.3(10)
C12B C13B O4B C2B 178.1(11)
C12B C13B O4B K1 -21.2(18)
C13B C12B O6B C11B 169.6(12)
C13B C12B O6B K1 -65.6(12)
K1 C3 O1 C4 120.1(6)
K1 C7 O3 C8 129.1(7)
K1 C11 O6 C12 120.6(8)
K1 C12B C13B O4B 12.5(11)
K1 C12B O6B C11B -124.9(9)
N1 C17 C115 C15 -120.9(4)
N1 C17 C115 C24 121.3(4)
N1 C17 C115 C214 0.3(6)
N1 C18 C26 C119 -2.4(5)
N1 C18 C26 C211 177.9(3)
O1 C4 C5 O2 64.2(8)
O2 C6 C7 K1 -26.1(6)
O2 C6 C7 O3 -64.4(10)
O3 C8 C9 O5 61.8(10)
O4 C2 C3 K1 -18.2(5)
O4 C2 C3 O1 -66.9(8)
O5 C10 C11 K1 -18.2(8)
O5 C10 C11 O6 -64.9(10)
O6 C12 C13 O4 65.0(10)
O1B C4B C5B O2B 66.5(19)
O2B C6B C7B O3B -60.6(15)
O3B C8B C9B O5B 66.3(15)
O4B C2B C3B O1B -71.7(14)
O5B C10B C11B O6B -66.3(13)
O6B C12B C13B O4B 56.9(16)
S1 C1 S2 Ni1 174.2(3)
S1 C1 S3 Ni1 -174.2(3)
S2 C1 S1 K1 9.7(4)
S2 C1 S3 Ni1 4.24(18)
S3 C1 S1 K1 -172.22(17)
S3 C1 S2 Ni1 -4.19(18)
